data_7127488
loop_
_publ_author_name
'Cui, Yixin'
'Bai, Dachang'
'Liu, Bingxian'
'Chang, Junbiao'
'Li, Xingwei'

_publ_section_title
;
 Rh(iii)-Catalyzed acylation of heteroarenes with cyclobutenones via
 C-H/C-C bond activation.
;
_journal_issue 100
_journal_name_full 'Chemical communications (Cambridge, England)'
_journal_page_first 15631
_journal_page_last 15634
_journal_paper_doi 10.1039/d0cc05965j
_journal_volume 56
_journal_year 2020
_chemical_formula_moiety 'C23 H18 Cl N3 O'
_chemical_formula_sum 'C23 H18 Cl N3 O'
_chemical_formula_weight 387.87
_chemical_name_systematic cyx
_space_group_crystal_system orthorhombic
_space_group_IT_number 61
_space_group_name_Hall '-P 2ac 2ab'
_space_group_name_H-M_alt 'P b c a'
_symmetry_Int_Tables_number 61
_atom_sites_solution_primary iterative
_audit_creation_date 2019-12-17
_audit_creation_method
;
Olex2 1.2
(compiled 2018.05.29 svn.r3508 for OlexSys, GUI svn.r5506)
;
_audit_update_record
;
2020-01-13 deposited with the CCDC.	2020-11-04 downloaded from the CCDC.
;
_cell_angle_alpha 90
_cell_angle_beta 90
_cell_angle_gamma 90
_cell_formula_units_Z 8
_cell_length_a 18.3148(3)
_cell_length_b 7.58000(10)
_cell_length_c 27.7096(5)
_cell_measurement_reflns_used 5183
_cell_measurement_temperature 292.90(10)
_cell_measurement_theta_max 71.3770
_cell_measurement_theta_min 4.8250
_cell_volume 3846.82(11)
_computing_cell_refinement 'CrysAlisPro 1.171.40.53 (Rigaku OD, 2019)'
_computing_data_collection 'CrysAlisPro 1.171.40.53 (Rigaku OD, 2019)'
_computing_data_reduction 'CrysAlisPro 1.171.40.53 (Rigaku OD, 2019)'
_computing_molecular_graphics 'Olex2 (Dolomanov et al., 2009)'
_computing_publication_material 'Olex2 (Dolomanov et al., 2009)'
_computing_structure_refinement 'olex2.refine (Bourhis et al., 2015)'
_computing_structure_solution 'olex2.solve (Bourhis et al., 2015)'
_diffrn_ambient_environment air
_diffrn_ambient_temperature 292.90(10)
_diffrn_detector 'CCD plate'
_diffrn_detector_area_resol_mean 8.0521
_diffrn_detector_type EosS2
_diffrn_measured_fraction_theta_full 0.9802
_diffrn_measured_fraction_theta_max 0.9802
_diffrn_measurement_details
;
List of Runs (angles in degrees, time in seconds):

  # Type    Start    End  Width  t~exp~   \w     \q     \k     \f   Frames
#--------------------------------------------------------------------------
  1  \w    -63.00 -35.00   1.00    1.21    --  -35.62  96.00 -57.00   28
  2  \w    -26.00  23.00   1.00    1.21    --  -35.62  96.00 -57.00   49
  3  \w     26.00  74.00   1.00    1.21    --   35.62  46.00  85.00   48
  4  \w    103.00 176.00   1.00    4.83    --  107.12  96.00 -57.00   73
  5  \w     78.00 130.00   1.00    4.83    --  107.12 -86.00  88.00   52
  6  \w     98.00 175.00   1.00    4.83    --  107.12  46.00  85.00   77
  7  \w    -26.00   0.00   1.00    1.21    --  -35.62  86.00-154.00   26
  8  \w     56.00 108.00   1.00    1.21    --   35.62-178.00  90.00   52
  9  \w     59.00 107.00   1.00    1.21    --   35.62 178.00-120.00   48
 10  \w     37.00  64.00   1.00    4.83    --  107.12 -30.00 -90.00   27
 11  \w     91.00 165.00   1.00    4.83    --  107.12  45.00-150.00   74
 12  \w     94.00 120.00   1.00    4.83    --  107.12 -30.00 -90.00   26
 13  \w     45.00  98.00   1.00    4.83    --  107.12 -95.00   0.00   53
;
_diffrn_measurement_device 'four-circle diffractometer'
_diffrn_measurement_device_type 'SuperNova, Dual, Cu at home/near, EosS2'
_diffrn_measurement_method '\w scans'
_diffrn_orient_matrix_type 'CrysAlisPro convention (1999,Acta A55,543-557)'
_diffrn_orient_matrix_UB_11 0.0290987000
_diffrn_orient_matrix_UB_12 0.1145478000
_diffrn_orient_matrix_UB_13 -0.0417160000
_diffrn_orient_matrix_UB_21 0.0731656000
_diffrn_orient_matrix_UB_22 0.0219399000
_diffrn_orient_matrix_UB_23 0.0267703000
_diffrn_orient_matrix_UB_31 0.0296602000
_diffrn_orient_matrix_UB_32 -0.1663944000
_diffrn_orient_matrix_UB_33 -0.0251721000
_diffrn_radiation_monochromator mirror
_diffrn_radiation_probe x-ray
_diffrn_radiation_type 'Cu K\a'
_diffrn_radiation_wavelength 1.54184
_diffrn_reflns_av_R_equivalents 0.0477
_diffrn_reflns_av_unetI/netI 0.0378
_diffrn_reflns_limit_h_max 21
_diffrn_reflns_limit_h_min -22
_diffrn_reflns_limit_k_max 8
_diffrn_reflns_limit_k_min -9
_diffrn_reflns_limit_l_max 33
_diffrn_reflns_limit_l_min -33
_diffrn_reflns_number 9900
_diffrn_reflns_theta_full 71.4331
_diffrn_reflns_theta_max 71.43
_diffrn_reflns_theta_min 4.83
_diffrn_source 'micro-focus sealed X-ray tube'
_diffrn_source_type 'SuperNova (Cu) X-ray Source'
_exptl_absorpt_coefficient_mu 1.901
_exptl_absorpt_correction_T_max 1.00000
_exptl_absorpt_correction_T_min 0.06423
_exptl_absorpt_correction_type multi-scan
_exptl_absorpt_process_details
;
CrysAlisPro 1.171.40.53 (Rigaku Oxford Diffraction, 2019)
Empirical absorption correction using spherical harmonics,
 implemented in SCALE3 ABSPACK scaling algorithm.
;
_exptl_crystal_colour 'clear light colourless'
_exptl_crystal_colour_lustre clear
_exptl_crystal_colour_modifier light
_exptl_crystal_colour_primary colourless
_exptl_crystal_density_diffrn 1.3393
_exptl_crystal_description block
_exptl_crystal_F_000 1623.4173
_exptl_crystal_size_max 0.9
_exptl_crystal_size_mid 0.3
_exptl_crystal_size_min 0.08
_refine_diff_density_max 0.5398
_refine_diff_density_min -0.5542
_refine_diff_density_rms 0.1231
_refine_ls_d_res_high 0.8132
_refine_ls_d_res_low 9.1574
_refine_ls_goodness_of_fit_ref 1.0363
_refine_ls_hydrogen_treatment constr
_refine_ls_matrix_type full
_refine_ls_number_constraints 32
_refine_ls_number_parameters 255
_refine_ls_number_reflns 3667
_refine_ls_number_restraints 0
_refine_ls_restrained_S_all 1.0363
_refine_ls_R_factor_all 0.0920
_refine_ls_R_factor_gt 0.0869
_refine_ls_shift/su_max 0.0000
_refine_ls_shift/su_mean 0.0000
_refine_ls_structure_factor_coef Fsqd
_refine_ls_weighting_details 'w=1/[\s^2^(Fo^2^)+(0.1110P)^2^+10.5025P] where P=(Fo^2^+2Fc^2^)/3'
_refine_ls_weighting_scheme calc
_refine_ls_wR_factor_gt 0.2393
_refine_ls_wR_factor_ref 0.2446
_reflns_Friedel_coverage 0.0
_reflns_limit_h_max 22
_reflns_limit_h_min 0
_reflns_limit_k_max 9
_reflns_limit_k_min 0
_reflns_limit_l_max 33
_reflns_limit_l_min 0
_reflns_number_gt 3241
_reflns_number_total 3667
_reflns_threshold_expression I>=2u(I)
_cod_data_source_file d0cc05965j2.cif
_cod_data_source_block CYX-20191021
_cod_depositor_comments 'Adding full bibliography for 7127488.cif.'
_cod_database_code 7127488
_chemical_oxdiff_formula 'C1 H1 O1 N1 Cl1'
_diffrn_oxdiff_digest_frames
;
01d9b6eb0d7e725771fb673b17180ac141006613c56
;
_reflns_odcompleteness_completeness 99.80
_reflns_odcompleteness_iscentric 1
_reflns_odcompleteness_theta 66.97
_olex2_refinement_description
;
1. Fixed Uiso
 At 1.2 times of:
  All C(H) groups
 At 1.5 times of:
  All C(H,H,H) groups
2.a Aromatic/amide H refined with riding coordinates:
 C17(H17), C5(H5), C8(H8), C7(H7), C28(H28), C27(H27), C24(H24), C14(H14),
 C25(H25), C26(H26), C13(H13), C12(H12)
2.b Idealised Me refined as rotating group:
 C22(H22a,H22b,H22c), C19(H19a,H19b,H19c)
;
_olex2_date_sample_data_collection 2019-10-22
_olex2_submission_special_instructions 'No special instructions were received'
_oxdiff_exptl_absorpt_empirical_details
;
Empirical correction (ABSPACK) includes:
- Absorption correction using spherical harmonics
- Frame scaling
;
_oxdiff_exptl_absorpt_empirical_full_max 5.394
_oxdiff_exptl_absorpt_empirical_full_min 0.236

loop_
_space_group_symop_id
_space_group_symop_operation_xyz
1 x,y,z
2 x+1/2,-y+1/2,-z
3 -x,y+1/2,-z+1/2
4 -x+1/2,-y,z+1/2
5 -x,-y,-z
6 -x-1/2,y-1/2,z
7 x,-y-1/2,z-1/2
8 x-1/2,y,-z-1/2

loop_
_atom_site_label
_atom_site_type_symbol
_atom_site_fract_x
_atom_site_fract_y
_atom_site_fract_z
_atom_site_U_iso_or_equiv
_atom_site_adp_type
_atom_site_occupancy
_atom_site_refinement_flags_posn
Cl21 Cl 0.07864(6) 0.54365(18) 0.53675(5) 0.0640(4) Uani 1.000000 .
N1 N 0.37303(15) 0.4418(4) 0.61413(10) 0.0295(6) Uani 1.000000 .
O20 O 0.39685(17) 0.2790(5) 0.73494(10) 0.0576(9) Uani 1.000000 .
N15 N 0.46278(18) 0.5425(4) 0.56157(12) 0.0422(8) Uani 1.000000 .
N11 N 0.46991(18) 0.6005(5) 0.64582(13) 0.0442(8) Uani 1.000000 .
C4 C 0.25018(19) 0.4241(4) 0.61876(13) 0.0308(7) Uani 1.000000 .
C9 C 0.30861(18) 0.4766(4) 0.58939(13) 0.0301(7) Uani 1.000000 .
C3 C 0.27969(18) 0.3558(5) 0.66305(13) 0.0315(7) Uani 1.000000 .
C10 C 0.43918(18) 0.5344(4) 0.60628(13) 0.0313(7) Uani 1.000000 .
C2 C 0.35417(18) 0.3685(4) 0.65944(12) 0.0303(7) Uani 1.000000 .
C23 C 0.60525(19) 0.1552(5) 0.65785(14) 0.0361(8) Uani 1.000000 .
C18 C 0.5422(2) 0.2143(5) 0.68745(13) 0.0364(8) Uani 1.000000 .
C17 C 0.47483(19) 0.2163(5) 0.66829(13) 0.0363(8) Uani 1.000000 .
H17 H 0.46909(19) 0.1682(5) 0.63765(13) 0.0435(10) Uiso 1.000000 R
C16 C 0.4093(2) 0.2888(5) 0.69193(13) 0.0360(8) Uani 1.000000 .
C5 C 0.17804(19) 0.4437(5) 0.60289(15) 0.0369(8) Uani 1.000000 .
H5 H 0.13884(19) 0.4080(5) 0.62185(15) 0.0442(10) Uiso 1.000000 R
C8 C 0.2972(2) 0.5529(5) 0.54437(14) 0.0373(8) Uani 1.000000 .
H8 H 0.3362(2) 0.5884(5) 0.52516(14) 0.0447(10) Uiso 1.000000 R
C7 C 0.2254(2) 0.5742(5) 0.52914(15) 0.0419(9) Uani 1.000000 .
H7 H 0.2157(2) 0.6262(5) 0.49942(15) 0.0503(11) Uiso 1.000000 R
C28 C 0.6093(2) 0.1937(5) 0.60850(15) 0.0420(9) Uani 1.000000 .
H28 H 0.5712(2) 0.2544(5) 0.59379(15) 0.0504(11) Uiso 1.000000 R
C6 C 0.1676(2) 0.5176(5) 0.55842(16) 0.0411(9) Uani 1.000000 .
C22 C 0.2361(2) 0.2847(6) 0.70420(15) 0.0438(9) Uani 1.000000 .
H22a H 0.2155(14) 0.3808(6) 0.7222(7) 0.0657(14) Uiso 1.000000 GR
H22b H 0.1976(11) 0.211(3) 0.69200(16) 0.0657(14) Uiso 1.000000 GR
H22c H 0.2672(4) 0.216(3) 0.7249(6) 0.0657(14) Uiso 1.000000 GR
C27 C 0.6688(2) 0.1432(6) 0.58133(18) 0.0523(11) Uani 1.000000 .
H27 H 0.6706(2) 0.1711(6) 0.54867(18) 0.0628(13) Uiso 1.000000 R
C24 C 0.6633(2) 0.0623(6) 0.67828(18) 0.0496(10) Uani 1.000000 .
H24 H 0.6624(2) 0.0349(6) 0.71099(18) 0.0595(12) Uiso 1.000000 R
C14 C 0.5254(2) 0.6316(6) 0.55559(17) 0.0519(11) Uani 1.000000 .
H14 H 0.5438(2) 0.6450(6) 0.52453(17) 0.0623(13) Uiso 1.000000 R
C25 C 0.7223(2) 0.0104(7) 0.6503(2) 0.0609(13) Uani 1.000000 .
H25 H 0.7601(2) -0.0533(7) 0.6643(2) 0.0731(16) Uiso 1.000000 R
C26 C 0.7254(2) 0.0524(6) 0.6019(2) 0.0593(13) Uani 1.000000 .
H26 H 0.7656(2) 0.0193(6) 0.5835(2) 0.0711(15) Uiso 1.000000 R
C13 C 0.5633(2) 0.7039(6) 0.5934(2) 0.0574(12) Uani 1.000000 .
H13 H 0.6072(2) 0.7629(6) 0.5886(2) 0.0688(15) Uiso 1.000000 R
C12 C 0.5336(2) 0.6852(6) 0.63837(19) 0.0558(12) Uani 1.000000 .
H12 H 0.5583(2) 0.7325(6) 0.66471(19) 0.0670(14) Uiso 1.000000 R
C19 C 0.5593(3) 0.2835(9) 0.73656(17) 0.0671(15) Uani 1.000000 .
H19a H 0.567(2) 0.1866(9) 0.7583(4) 0.101(2) Uiso 1.000000 GR
H19b H 0.6027(13) 0.354(5) 0.7352(3) 0.101(2) Uiso 1.000000 GR
H19c H 0.5193(10) 0.354(5) 0.7478(7) 0.101(2) Uiso 1.000000 GR

loop_
_atom_site_aniso_label
_atom_site_aniso_U_11
_atom_site_aniso_U_22
_atom_site_aniso_U_33
_atom_site_aniso_U_12
_atom_site_aniso_U_13
_atom_site_aniso_U_23
Cl21 0.0412(6) 0.0654(8) 0.0853(9) 0.0116(5) -0.0225(5) -0.0054(6)
N1 0.0256(13) 0.0241(15) 0.0389(15) -0.0043(11) 0.0026(11) -0.0005(11)
O20 0.0538(17) 0.079(2) 0.0398(15) 0.0127(17) 0.0079(13) 0.0068(15)
N15 0.0389(17) 0.0381(18) 0.0495(19) -0.0093(14) 0.0083(14) 0.0045(14)
N11 0.0404(17) 0.0385(18) 0.0536(19) -0.0159(15) -0.0027(14) -0.0056(15)
C4 0.0261(15) 0.0179(15) 0.0485(18) 0.0016(13) 0.0004(15) -0.0080(13)
C9 0.0301(16) 0.0178(15) 0.0424(18) -0.0022(13) -0.0015(14) -0.0060(13)
C3 0.0276(15) 0.0227(17) 0.0442(18) -0.0004(13) 0.0064(14) -0.0069(14)
C10 0.0280(16) 0.0199(16) 0.0459(19) -0.0039(13) 0.0023(14) 0.0015(13)
C2 0.0291(16) 0.0222(16) 0.0396(17) -0.0031(13) 0.0072(13) -0.0046(13)
C23 0.0299(17) 0.0256(18) 0.053(2) -0.0032(14) -0.0041(15) 0.0002(15)
C18 0.0340(17) 0.0312(19) 0.0440(19) 0.0002(15) -0.0069(15) 0.0050(15)
C17 0.0326(17) 0.036(2) 0.0398(18) 0.0020(15) -0.0019(14) -0.0024(15)
C16 0.0335(17) 0.034(2) 0.0406(19) -0.0020(15) 0.0026(15) -0.0015(15)
C5 0.0277(17) 0.0265(18) 0.056(2) -0.0010(14) -0.0005(15) -0.0085(15)
C8 0.0388(19) 0.0292(19) 0.0438(19) -0.0047(15) -0.0044(16) -0.0014(15)
C7 0.048(2) 0.0265(19) 0.052(2) 0.0034(16) -0.0120(17) 0.0018(15)
C28 0.039(2) 0.032(2) 0.055(2) 0.0031(16) 0.0021(17) 0.0008(16)
C6 0.0382(19) 0.0249(18) 0.060(2) 0.0066(15) -0.0112(17) -0.0093(16)
C22 0.038(2) 0.039(2) 0.054(2) -0.0064(17) 0.0160(17) -0.0036(17)
C27 0.049(2) 0.041(2) 0.066(3) -0.0049(19) 0.015(2) -0.003(2)
C24 0.039(2) 0.041(2) 0.069(3) 0.0012(17) -0.0079(19) 0.008(2)
C14 0.046(2) 0.045(2) 0.066(3) -0.0106(19) 0.016(2) 0.009(2)
C25 0.039(2) 0.044(3) 0.099(4) 0.0135(19) -0.010(2) -0.004(3)
C26 0.041(2) 0.044(3) 0.094(4) 0.0037(19) 0.016(2) -0.011(2)
C13 0.041(2) 0.037(2) 0.094(4) -0.0226(19) 0.005(2) 0.007(2)
C12 0.047(2) 0.042(2) 0.079(3) -0.022(2) -0.007(2) -0.005(2)
C19 0.048(2) 0.101(4) 0.052(3) 0.007(3) -0.015(2) -0.011(3)

loop_
_atom_type_symbol
_atom_type_scat_dispersion_real
_atom_type_scat_dispersion_imag
_atom_type_scat_Cromer_Mann_a1
_atom_type_scat_Cromer_Mann_a2
_atom_type_scat_Cromer_Mann_a3
_atom_type_scat_Cromer_Mann_a4
_atom_type_scat_Cromer_Mann_b1
_atom_type_scat_Cromer_Mann_b2
_atom_type_scat_Cromer_Mann_b3
_atom_type_scat_Cromer_Mann_b4
_atom_type_scat_Cromer_Mann_c
_atom_type_scat_source
_atom_type_scat_dispersion_source
H 0.00000 0.00000 0.49300 0.32291 0.14019 0.04081 10.51090 26.12570 3.14236 57.79970 0.0030380000826 'International Tables Volume C Table 6.1.1.4 (pp. 500-502)' 'Henke, Gullikson and Davis, At. Data and Nucl. Data Tables, 1993, 54, 2'
C 0.01920 0.00962 2.31000 1.02000 1.58860 0.86500 20.84390 10.20750 0.56870 51.65120 0.215599998832 'International Tables Volume C Table 6.1.1.4 (pp. 500-502)' 'Henke, Gullikson and Davis, At. Data and Nucl. Data Tables, 1993, 54, 2'
Cl 0.36843 0.69943 11.46040 7.19640 6.25560 1.64550 0.01040 1.16620 18.51940 47.77840 -9.55739974976 'International Tables Volume C Table 6.1.1.4 (pp. 500-502)' 'Henke, Gullikson and Davis, At. Data and Nucl. Data Tables, 1993, 54, 2'
O 0.05239 0.03377 3.04850 2.28680 1.54630 0.86700 13.27710 5.70110 0.32390 32.90890 0.250800013542 'International Tables Volume C Table 6.1.1.4 (pp. 500-502)' 'Henke, Gullikson and Davis, At. Data and Nucl. Data Tables, 1993, 54, 2'
N 0.03256 0.01839 12.21260 3.13220 2.01250 1.16630 0.00570 9.89330 28.99750 0.58260 -11.5290002823 'International Tables Volume C Table 6.1.1.4 (pp. 500-502)' 'Henke, Gullikson and Davis, At. Data and Nucl. Data Tables, 1993, 54, 2'

loop_
_geom_angle_atom_site_label_1
_geom_angle_atom_site_label_2
_geom_angle_atom_site_label_3
_geom_angle
_geom_angle_site_symmetry_1
_geom_angle_site_symmetry_3
_geom_angle_publ_flag
C10 N1 C9 123.8(3) . . ?
C2 N1 C9 107.8(3) . . ?
C2 N1 C10 122.6(3) . . ?
C14 N15 C10 114.9(4) . . ?
C12 N11 C10 114.8(4) . . ?
C3 C4 C9 108.1(3) . . ?
C5 C4 C9 120.5(3) . . ?
C5 C4 C3 131.4(3) . . ?
C4 C9 N1 107.9(3) . . ?
C8 C9 N1 130.4(3) . . ?
C8 C9 C4 121.6(3) . . ?
C2 C3 C4 106.6(3) . . ?
C22 C3 C4 125.5(3) . . ?
C22 C3 C2 127.8(4) . . ?
N15 C10 N1 116.7(3) . . ?
N11 C10 N1 115.0(3) . . ?
N11 C10 N15 128.3(3) . . ?
C3 C2 N1 109.6(3) . . ?
C16 C2 N1 122.2(3) . . ?
C16 C2 C3 127.2(3) . . ?
C28 C23 C18 121.2(3) . . ?
C24 C23 C18 121.4(4) . . ?
C24 C23 C28 117.5(4) . . ?
C17 C18 C23 120.0(3) . . ?
C19 C18 C23 116.5(3) . . ?
C19 C18 C17 123.3(4) . . ?
H17 C17 C18 117.4(2) . . ?
C16 C17 C18 125.2(3) . . ?
C16 C17 H17 117.4(2) . . ?
C2 C16 O20 119.6(3) . . ?
C17 C16 O20 124.4(4) . . ?
C17 C16 C2 115.9(3) . . ?
H5 C5 C4 121.3(2) . . ?
C6 C5 C4 117.3(4) . . ?
C6 C5 H5 121.3(2) . . ?
H8 C8 C9 121.2(2) . . ?
C7 C8 C9 117.5(4) . . ?
C7 C8 H8 121.2(2) . . ?
H7 C7 C8 119.9(2) . . ?
C6 C7 C8 120.2(4) . . ?
C6 C7 H7 119.9(2) . . ?
H28 C28 C23 119.4(2) . . ?
C27 C28 C23 121.1(4) . . ?
C27 C28 H28 119.4(3) . . ?
C5 C6 Cl21 119.1(3) . . ?
C7 C6 Cl21 118.1(3) . . ?
C7 C6 C5 122.8(4) . . ?
H22a C22 C3 109.5 . . ?
H22b C22 C3 109.5 . . ?
H22b C22 H22a 109.5 . . ?
H22c C22 C3 109.5 . . ?
H22c C22 H22a 109.5 . . ?
H22c C22 H22b 109.5 . . ?
H27 C27 C28 119.7(3) . . ?
C26 C27 C28 120.7(5) . . ?
C26 C27 H27 119.7(3) . . ?
H24 C24 C23 119.7(3) . . ?
C25 C24 C23 120.7(4) . . ?
C25 C24 H24 119.7(3) . . ?
H14 C14 N15 118.6(3) . . ?
C13 C14 N15 122.7(4) . . ?
C13 C14 H14 118.6(3) . . ?
H25 C25 C24 119.6(3) . . ?
C26 C25 C24 120.7(4) . . ?
C26 C25 H25 119.6(3) . . ?
C25 C26 C27 119.3(4) . . ?
H26 C26 C27 120.3(3) . . ?
H26 C26 C25 120.3(3) . . ?
H13 C13 C14 121.5(3) . . ?
C12 C13 C14 117.0(4) . . ?
C12 C13 H13 121.5(3) . . ?
C13 C12 N11 122.2(4) . . ?
H12 C12 N11 118.9(3) . . ?
H12 C12 C13 118.9(3) . . ?
H19a C19 C18 109.5 . . ?
H19b C19 C18 109.5 . . ?
H19b C19 H19a 109.5 . . ?
H19c C19 C18 109.5 . . ?
H19c C19 H19a 109.5 . . ?
H19c C19 H19b 109.5 . . ?

loop_
_geom_bond_atom_site_label_1
_geom_bond_atom_site_label_2
_geom_bond_distance
_geom_bond_site_symmetry_2
_geom_bond_publ_flag
Cl21 C6 1.747(4) . ?
N1 C9 1.390(4) . ?
N1 C10 1.417(4) . ?
N1 C2 1.416(4) . ?
O20 C16 1.216(5) . ?
N15 C10 1.314(5) . ?
N15 C14 1.341(5) . ?
N11 C10 1.330(5) . ?
N11 C12 1.348(5) . ?
C4 C9 1.402(5) . ?
C4 C3 1.438(5) . ?
C4 C5 1.400(5) . ?
C9 C8 1.391(5) . ?
C3 C2 1.371(5) . ?
C3 C22 1.492(5) . ?
C2 C16 1.481(5) . ?
C23 C18 1.485(5) . ?
C23 C28 1.400(6) . ?
C23 C24 1.395(5) . ?
C18 C17 1.343(5) . ?
C18 C19 1.492(6) . ?
C17 H17 0.9300 . ?
C17 C16 1.474(5) . ?
C5 H5 0.9300 . ?
C5 C6 1.367(6) . ?
C8 H8 0.9300 . ?
C8 C7 1.391(5) . ?
C7 H7 0.9300 . ?
C7 C6 1.401(6) . ?
C28 H28 0.9300 . ?
C28 C27 1.380(6) . ?
C22 H22a 0.9600 . ?
C22 H22b 0.9600 . ?
C22 H22c 0.9600 . ?
C27 H27 0.9300 . ?
C27 C26 1.369(7) . ?
C24 H24 0.9300 . ?
C24 C25 1.387(7) . ?
C14 H14 0.9300 . ?
C14 C13 1.370(7) . ?
C25 H25 0.9300 . ?
C25 C26 1.378(8) . ?
C26 H26 0.9300 . ?
C13 H13 0.9300 . ?
C13 C12 1.367(7) . ?
C12 H12 0.9300 . ?
C19 H19a 0.9600 . ?
C19 H19b 0.9600 . ?
C19 H19c 0.9600 . ?
